data_7125936
loop_
_publ_author_name
'Roy, Subhra Kanti'
'Purkait, Anisha'
'Aziz, Sk Md Tarik'
'Jana, Chandan K.'

_publ_section_title
;
 Acid mediated coupling of aliphatic amines and nitrosoarenes to indoles.
;
_journal_issue 21
_journal_name_full 'Chemical communications (Cambridge, England)'
_journal_page_first 3167
_journal_page_last 3170
_journal_paper_doi 10.1039/c9cc09616g
_journal_volume 56
_journal_year 2020
_chemical_compound_source synthesis
_chemical_formula_moiety 'C15 H14 N2'
_chemical_formula_sum 'C15 H14 N2'
_chemical_formula_weight 222.28
_chemical_name_systematic 2-((1H-indol-3-yl)methyl)aniline
_space_group_IT_number 56
_space_group_name_Hall '-P 2ab 2ac'
_space_group_name_H-M_alt 'P c c n'
_symmetry_cell_setting orthorhombic
_symmetry_Int_Tables_number 56
_symmetry_space_group_name_H-M 'P c c n'
_atom_sites_solution_hydrogens geom
_atom_sites_solution_primary direct
_atom_sites_solution_secondary difmap
_audit_creation_method SHELXL-97
_audit_update_record
;
2019-08-14 deposited with the CCDC.	2020-02-04 downloaded from the CCDC.
;
_cell_angle_alpha 90.00
_cell_angle_beta 90.00
_cell_angle_gamma 90.00
_cell_formula_units_Z 8
_cell_length_a 20.3252(11)
_cell_length_b 17.4919(13)
_cell_length_c 7.6118(3)
_cell_measurement_reflns_used 7432
_cell_measurement_temperature 293(2)
_cell_measurement_theta_max 24.99
_cell_measurement_theta_min 3.09
_cell_volume 2706.2(3)
_computing_cell_refinement 'CrysAlisPro 1.171.38.46 (Rigaku OD, 2015)'
_computing_data_collection 'CrysAlisPro 1.171.38.46 (Rigaku OD, 2015)'
_computing_data_reduction 'CrysAlisPro 1.171.38.46 (Rigaku OD, 2015)'
_computing_structure_refinement 'SHELXL-97 (Sheldrick, 1997)'
_computing_structure_solution 'SHELXS-97 (Sheldrick, 1990)'
_diffrn_ambient_temperature 293(2)
_diffrn_measured_fraction_theta_full 0.998
_diffrn_measured_fraction_theta_max 0.998
_diffrn_measurement_device_type 'SuperNova, Single source at offset, Eos'
_diffrn_radiation_monochromator graphite
_diffrn_radiation_probe x-ray
_diffrn_radiation_type MoK\a
_diffrn_radiation_wavelength 0.71073
_diffrn_reflns_av_R_equivalents 0.0286
_diffrn_reflns_av_sigmaI/netI 0.0436
_diffrn_reflns_limit_h_max 22
_diffrn_reflns_limit_h_min -24
_diffrn_reflns_limit_k_max 13
_diffrn_reflns_limit_k_min -20
_diffrn_reflns_limit_l_max 9
_diffrn_reflns_limit_l_min -8
_diffrn_reflns_number 7088
_diffrn_reflns_theta_full 24.99
_diffrn_reflns_theta_max 24.99
_diffrn_reflns_theta_min 3.09
_diffrn_source 'fine-focus sealed tube'
_exptl_absorpt_coefficient_mu 0.065
_exptl_absorpt_correction_T_max 0.980
_exptl_absorpt_correction_T_min 0.976
_exptl_absorpt_correction_type multi-scan
_exptl_crystal_colour colorless
_exptl_crystal_density_diffrn 1.091
_exptl_crystal_density_method 'not measured'
_exptl_crystal_description block
_exptl_crystal_F_000 944
_exptl_crystal_recrystallization_method 'ethyl acetate and hexane'
_exptl_crystal_size_max 0.38
_exptl_crystal_size_mid 0.33
_exptl_crystal_size_min 0.31
_refine_diff_density_max 0.956
_refine_diff_density_min -0.335
_refine_diff_density_rms 0.121
_refine_ls_extinction_method none
_refine_ls_goodness_of_fit_ref 1.346
_refine_ls_hydrogen_treatment mixed
_refine_ls_matrix_type full
_refine_ls_number_parameters 155
_refine_ls_number_reflns 2375
_refine_ls_number_restraints 0
_refine_ls_restrained_S_all 1.346
_refine_ls_R_factor_all 0.1657
_refine_ls_R_factor_gt 0.1227
_refine_ls_shift/su_max 0.000
_refine_ls_shift/su_mean 0.000
_refine_ls_structure_factor_coef Fsqd
_refine_ls_weighting_details 'calc w=1/[\s^2^(Fo^2^)+(0.2000P)^2^+0.0000P] where P=(Fo^2^+2Fc^2^)/3'
_refine_ls_weighting_scheme calc
_refine_ls_wR_factor_gt 0.3538
_refine_ls_wR_factor_ref 0.3975
_reflns_number_gt 1387
_reflns_number_total 2375
_reflns_threshold_expression >2sigma(I)
_cod_data_source_file c9cc09616g2.cif
_cod_data_source_block exp_5406
_cod_depositor_comments 'Adding full bibliography for 7125935--7125936.cif.'
_cod_database_code 7125936

loop_
_symmetry_equiv_pos_as_xyz
'x, y, z'
'-x+1/2, -y+1/2, z'
'-x, y+1/2, -z+1/2'
'x+1/2, -y, -z+1/2'
'-x, -y, -z'
'x-1/2, y-1/2, -z'
'x, -y-1/2, z-1/2'
'-x-1/2, y, z-1/2'

loop_
_atom_site_label
_atom_site_type_symbol
_atom_site_fract_x
_atom_site_fract_y
_atom_site_fract_z
_atom_site_U_iso_or_equiv
_atom_site_adp_type
_atom_site_occupancy
_atom_site_symmetry_multiplicity
_atom_site_calc_flag
_atom_site_refinement_flags
N N 0.72398(19) 0.4579(2) 0.0752(4) 0.0650(12) Uani 1 1 d .
H H 0.7652 0.4657 0.0572 0.078 Uiso 1 1 calc R
N17 N 0.6238(2) 0.4491(2) 0.5826(5) 0.0714(13) Uani 1 1 d .
H17A H 0.6234 0.4155 0.6767 0.086 Uiso 1 1 d R
H17B H 0.6127 0.4163 0.4882 0.086 Uiso 1 1 d R
C12 C 0.6029(2) 0.5243(3) 0.5760(5) 0.0578(13) Uani 1 1 d .
C7 C 0.6872(2) 0.3993(3) 0.0039(5) 0.0617(13) Uani 1 1 d .
C2 C 0.6224(2) 0.4073(3) 0.0637(5) 0.0577(13) Uani 1 1 d .
C11 C 0.5746(2) 0.5540(3) 0.4222(5) 0.0600(14) Uani 1 1 d .
C1 C 0.6212(2) 0.4731(3) 0.1760(5) 0.0603(13) Uani 1 1 d .
C9 C 0.6841(2) 0.5015(3) 0.1790(5) 0.0678(14) Uani 1 1 d .
H9 H 0.6976 0.5441 0.2425 0.081 Uiso 1 1 calc R
C3 C 0.5757(2) 0.3553(3) 0.0069(6) 0.0750(16) Uani 1 1 d .
H3 H 0.5324 0.3594 0.0454 0.090 Uiso 1 1 calc R
C13 C 0.6131(2) 0.5719(4) 0.7203(6) 0.0849(19) Uani 1 1 d .
H13 H 0.6322 0.5517 0.8212 0.102 Uiso 1 1 calc R
C6 C 0.7057(3) 0.3414(3) -0.1101(6) 0.0737(16) Uani 1 1 d .
H6 H 0.7489 0.3365 -0.1488 0.088 Uiso 1 1 calc R
C10 C 0.5603(2) 0.5046(4) 0.2668(6) 0.0778(17) Uani 1 1 d .
H10A H 0.5351 0.5340 0.1823 0.093 Uiso 1 1 calc R
H10B H 0.5331 0.4621 0.3046 0.093 Uiso 1 1 calc R
C4 C 0.5935(3) 0.2968(4) -0.1082(7) 0.0827(16) Uani 1 1 d .
H4 H 0.5622 0.2619 -0.1469 0.099 Uiso 1 1 calc R
C5 C 0.6573(3) 0.2912(3) -0.1638(7) 0.0821(17) Uani 1 1 d .
H5 H 0.6686 0.2520 -0.2408 0.098 Uiso 1 1 calc R
C16 C 0.5581(3) 0.6309(4) 0.4254(8) 0.0932(19) Uani 1 1 d .
H16 H 0.5390 0.6523 0.3258 0.112 Uiso 1 1 calc R
C14 C 0.5954(3) 0.6485(5) 0.7172(11) 0.104(2) Uani 1 1 d .
H14 H 0.6021 0.6793 0.8152 0.125 Uiso 1 1 calc R
C15 C 0.5687(4) 0.6775(4) 0.5707(13) 0.110(2) Uani 1 1 d .
H15 H 0.5572 0.7289 0.5662 0.133 Uiso 1 1 calc R

loop_
_atom_site_aniso_label
_atom_site_aniso_U_11
_atom_site_aniso_U_22
_atom_site_aniso_U_33
_atom_site_aniso_U_23
_atom_site_aniso_U_13
_atom_site_aniso_U_12
N 0.041(2) 0.093(3) 0.061(2) 0.003(2) 0.0063(16) 0.001(2)
N17 0.060(3) 0.085(3) 0.069(2) 0.019(2) -0.0024(19) 0.011(2)
C12 0.039(2) 0.082(3) 0.052(3) 0.004(2) 0.0042(17) 0.004(2)
C7 0.053(3) 0.084(3) 0.048(2) 0.015(3) 0.0012(19) 0.010(2)
C2 0.046(2) 0.084(3) 0.044(2) 0.012(2) -0.0045(17) 0.002(2)
C11 0.039(2) 0.084(4) 0.057(3) 0.012(2) 0.0080(17) 0.013(2)
C1 0.044(2) 0.093(3) 0.044(2) 0.007(2) -0.0012(18) 0.007(2)
C9 0.050(3) 0.099(4) 0.055(3) -0.003(3) 0.001(2) 0.004(3)
C3 0.054(3) 0.102(4) 0.069(3) 0.022(3) -0.010(2) -0.006(3)
C13 0.059(3) 0.137(6) 0.059(3) -0.007(3) 0.003(2) -0.005(3)
C6 0.069(3) 0.084(4) 0.068(3) 0.012(3) 0.003(2) 0.021(3)
C10 0.048(3) 0.132(5) 0.053(3) -0.001(3) -0.001(2) 0.018(3)
C4 0.080(4) 0.081(4) 0.088(3) 0.007(3) -0.018(3) 0.006(3)
C5 0.083(4) 0.081(4) 0.082(3) 0.004(3) -0.016(3) 0.018(3)
C16 0.080(4) 0.105(5) 0.094(4) 0.032(4) 0.019(3) 0.030(4)
C14 0.080(4) 0.110(6) 0.121(5) -0.036(5) 0.026(4) 0.001(4)
C15 0.092(5) 0.082(4) 0.157(7) -0.007(5) 0.037(5) 0.021(4)

loop_
_atom_type_symbol
_atom_type_description
_atom_type_scat_dispersion_real
_atom_type_scat_dispersion_imag
_atom_type_scat_source
C C 0.0033 0.0016 'International Tables Vol C Tables 4.2.6.8 and 6.1.1.4'
H H 0.0000 0.0000 'International Tables Vol C Tables 4.2.6.8 and 6.1.1.4'
N N 0.0061 0.0033 'International Tables Vol C Tables 4.2.6.8 and 6.1.1.4'

loop_
_geom_angle_atom_site_label_1
_geom_angle_atom_site_label_2
_geom_angle_atom_site_label_3
_geom_angle
C9 N C7 108.7(4)
C9 N H 125.6
C7 N H 125.6
C12 N17 H17A 129.0
C12 N17 H17B 118.4
H17A N17 H17B 101.4
N17 C12 C13 119.6(5)
N17 C12 C11 120.6(4)
C13 C12 C11 119.8(5)
N C7 C6 130.0(4)
N C7 C2 107.8(4)
C6 C7 C2 122.1(5)
C3 C2 C7 118.5(5)
C3 C2 C1 134.5(4)
C7 C2 C1 107.0(4)
C16 C11 C12 116.4(5)
C16 C11 C10 121.9(5)
C12 C11 C10 121.7(5)
C9 C1 C2 106.5(4)
C9 C1 C10 128.3(5)
C2 C1 C10 125.2(4)
N C9 C1 110.0(4)
N C9 H9 125.0
C1 C9 H9 125.0
C2 C3 C4 120.0(5)
C2 C3 H3 120.0
C4 C3 H3 120.0
C14 C13 C12 121.7(6)
C14 C13 H13 119.2
C12 C13 H13 119.2
C5 C6 C7 117.3(5)
C5 C6 H6 121.4
C7 C6 H6 121.4
C11 C10 C1 114.3(4)
C11 C10 H10A 108.7
C1 C10 H10A 108.7
C11 C10 H10B 108.7
C1 C10 H10B 108.7
H10A C10 H10B 107.6
C5 C4 C3 119.6(6)
C5 C4 H4 120.2
C3 C4 H4 120.2
C4 C5 C6 122.5(6)
C4 C5 H5 118.7
C6 C5 H5 118.7
C11 C16 C15 123.0(6)
C11 C16 H16 118.5
C15 C16 H16 118.5
C15 C14 C13 119.0(7)
C15 C14 H14 120.5
C13 C14 H14 120.5
C14 C15 C16 120.2(7)
C14 C15 H15 119.9
C16 C15 H15 119.9

loop_
_geom_bond_atom_site_label_1
_geom_bond_atom_site_label_2
_geom_bond_distance
N C9 1.365(6)
N C7 1.380(6)
N H 0.8600
N17 C12 1.383(6)
N17 H17A 0.9273
N17 H17B 0.9473
C12 C13 1.393(7)
C12 C11 1.404(6)
C7 C6 1.385(6)
C7 C2 1.400(6)
C2 C3 1.385(7)
C2 C1 1.433(7)
C11 C16 1.385(8)
C11 C10 1.494(7)
C1 C9 1.372(6)
C1 C10 1.521(6)
C9 H9 0.9300
C3 C4 1.394(8)
C3 H3 0.9300
C13 C14 1.388(9)
C13 H13 0.9300
C6 C5 1.379(7)
C6 H6 0.9300
C10 H10A 0.9700
C10 H10B 0.9700
C4 C5 1.368(8)
C4 H4 0.9300
C5 H5 0.9300
C16 C15 1.391(10)
C16 H16 0.9300
C14 C15 1.340(9)
C14 H14 0.9300
C15 H15 0.9300
